data_7043287
loop_
_publ_author_name
'Yang, Hong'
'Zhao, Yanxia'
'Liu, Bin'
'Su, Ji-Hu'
'Fedushkin, Igor L.'
'Wu, Biao'
'Yang, Xiao-Juan'

_publ_section_title
;
 Noninnocent ligands: heteroleptic nickel complexes with \a-diimine and
 1,2-diketone derivatives
;
_journal_name_full 'Dalton Trans.'
_journal_paper_doi 10.1039/C7DT00455A
_journal_year 2017
_chemical_formula_sum 'C42 H60 N2 Ni O2'
_chemical_formula_weight 683.63
_space_group_crystal_system monoclinic
_space_group_IT_number 14
_space_group_name_Hall '-P 2ybc'
_space_group_name_H-M_alt 'P 1 21/c 1'
_symmetry_space_group_name_Hall '-P 2ybc'
_symmetry_space_group_name_H-M 'P 1 21/c 1'
_atom_sites_solution_hydrogens geom
_atom_sites_solution_primary direct
_atom_sites_solution_secondary difmap
_audit_creation_method SHELXL-2014/7
_audit_update_record
;
2016-08-20 deposited with the CCDC.
2017-05-17 downloaded from the CCDC.
;
_cell_angle_alpha 90
_cell_angle_beta 106.116(2)
_cell_angle_gamma 90
_cell_formula_units_Z 4
_cell_length_a 13.551(2)
_cell_length_b 16.226(3)
_cell_length_c 22.289(4)
_cell_measurement_reflns_used 9886
_cell_measurement_temperature 173(2)
_cell_measurement_theta_max 25.07
_cell_measurement_theta_min 2.28
_cell_volume 4708.3(14)
_computing_cell_refinement 'Bruker SMART'
_computing_data_collection 'Bruker SMART APEX II'
_computing_data_reduction 'Bruker SAINT'
_computing_molecular_graphics SHELXTL
_computing_publication_material SHELXTL
_computing_structure_refinement 'SHELXL-2014/7 (Sheldrick, 2014)'
_computing_structure_solution 'SHELXL-2014/7 (Sheldrick, 2014)'
_diffrn_ambient_temperature 173(2)
_diffrn_detector_area_resol_mean 'fine-focus sealed tube'
_diffrn_measured_fraction_theta_full 0.994
_diffrn_measured_fraction_theta_max 0.994
_diffrn_measurement_device_type 'Bruker APEX II area detector'
_diffrn_measurement_method '\w scan'
_diffrn_radiation_type MoK\a
_diffrn_radiation_wavelength 0.71073
_diffrn_reflns_av_R_equivalents 0.0492
_diffrn_reflns_av_unetI/netI 0.0531
_diffrn_reflns_Laue_measured_fraction_full 0.994
_diffrn_reflns_Laue_measured_fraction_max 0.994
_diffrn_reflns_limit_h_max 16
_diffrn_reflns_limit_h_min -16
_diffrn_reflns_limit_k_max 19
_diffrn_reflns_limit_k_min -16
_diffrn_reflns_limit_l_max 26
_diffrn_reflns_limit_l_min -26
_diffrn_reflns_number 28380
_diffrn_reflns_point_group_measured_fraction_full 0.994
_diffrn_reflns_point_group_measured_fraction_max 0.994
_diffrn_reflns_theta_full 25.090
_diffrn_reflns_theta_max 25.090
_diffrn_reflns_theta_min 1.564
_exptl_absorpt_coefficient_mu 0.441
_exptl_absorpt_correction_type multi-scan
_exptl_absorpt_process_details SADABS
_exptl_crystal_colour GREEN
_exptl_crystal_density_diffrn 0.964
_exptl_crystal_density_meas ?
_exptl_crystal_description BLOCK
_exptl_crystal_F_000 1480
_exptl_crystal_size_max 0.250
_exptl_crystal_size_mid 0.250
_exptl_crystal_size_min 0.200
_exptl_transmission_factor_max 0.7452
_exptl_transmission_factor_min 0.2073
_refine_diff_density_max 0.515
_refine_diff_density_min -0.401
_refine_diff_density_rms 0.069
_refine_ls_extinction_method none
_refine_ls_goodness_of_fit_ref 0.968
_refine_ls_hydrogen_treatment constr
_refine_ls_matrix_type full
_refine_ls_number_parameters 440
_refine_ls_number_reflns 8320
_refine_ls_number_restraints 0
_refine_ls_restrained_S_all 0.968
_refine_ls_R_factor_all 0.0609
_refine_ls_R_factor_gt 0.0464
_refine_ls_shift/su_max 0.003
_refine_ls_shift/su_mean 0.000
_refine_ls_structure_factor_coef Fsqd
_refine_ls_weighting_details 'w=1/[\s^2^(Fo^2^)+(0.1000P)^2^+0.0655P] where P=(Fo^2^+2Fc^2^)/3'
_refine_ls_weighting_scheme calc
_refine_ls_wR_factor_gt 0.1324
_refine_ls_wR_factor_ref 0.1420
_reflns_Friedel_coverage 0.000
_reflns_number_gt 6441
_reflns_number_total 8320
_reflns_threshold_expression 'I > 2\s(I)'
_cod_data_source_file c7dt00455a2.cif
_cod_data_source_block 4
_cod_depositor_comments
;
The following automatic conversions were performed:

'_exptl_absorpt_correction_type' value 'Multi-scan' changed to
'multi-scan' according to
/home/data/users/saulius/crontab/automatic-downloads/rss-feeds/RSC/lib/dictionaries/cif_core.dic
dictionary named 'cif_core.dic' version 2.4.2 from 2011-04-26.

'_exptl_crystal_density_meas' value 'not measured' was changed to '?'
- the value is perceived as not measured.

Automatic conversion script
Id: cif_fix_values 4973 2017-02-22 13:04:09Z antanas 
;
_cod_original_cell_volume 4708.4(13)
_cod_database_code 7043287
_shelx_shelxl_version_number 2014/7
_shelx_space_group_comment
;
The symmetry employed for this shelxl refinement is uniquely defined
by the following loop, which should always be used as a source of
symmetry information in preference to the above space-group names.
They are only intended as comments.
;
_shelx_estimated_absorpt_t_min 0.898
_shelx_estimated_absorpt_t_max 0.917
_platon_squeeze_void_probe_radius 1.20

loop_
_space_group_symop_operation_xyz
'x, y, z'
'-x, y+1/2, -z+1/2'
'-x, -y, -z'
'x, -y-1/2, z-1/2'

loop_
_atom_site_label
_atom_site_type_symbol
_atom_site_fract_x
_atom_site_fract_y
_atom_site_fract_z
_atom_site_U_iso_or_equiv
_atom_site_adp_type
_atom_site_occupancy
_atom_site_site_symmetry_order
_atom_site_calc_flag
_atom_site_refinement_flags_posn
_atom_site_refinement_flags_adp
Ni1 Ni 0.06566(2) 0.02489(2) 0.81915(2) 0.01707(12) Uani 1 1 d . .
O1 O -0.02949(11) 0.09189(10) 0.83743(7) 0.0198(3) Uani 1 1 d . .
O2 O 0.16573(11) 0.09385(10) 0.86292(7) 0.0215(4) Uani 1 1 d . .
N1 N -0.03154(13) -0.05144(12) 0.77605(8) 0.0158(4) Uani 1 1 d . .
N2 N 0.15774(14) -0.05001(12) 0.80011(8) 0.0183(4) Uani 1 1 d . .
C1 C 0.00447(18) -0.11777(14) 0.75597(10) 0.0196(5) Uani 1 1 d . .
C2 C 0.11739(17) -0.11639(14) 0.77034(10) 0.0196(5) Uani 1 1 d . .
C3 C -0.05769(19) -0.18718(15) 0.72219(12) 0.0254(5) Uani 1 1 d . .
H3A H -0.1289 -0.1811 0.7236 0.038 Uiso 1 1 calc R U
H3B H -0.0297 -0.2393 0.7420 0.038 Uiso 1 1 calc R U
H3C H -0.0555 -0.1871 0.6786 0.038 Uiso 1 1 calc R U
C4 C 0.17643(18) -0.18520(15) 0.75254(11) 0.0246(5) Uani 1 1 d . .
H4A H 0.2427 -0.1645 0.7494 0.037 Uiso 1 1 calc R U
H4B H 0.1375 -0.2078 0.7121 0.037 Uiso 1 1 calc R U
H4C H 0.1879 -0.2285 0.7844 0.037 Uiso 1 1 calc R U
C5 C -0.14049(17) -0.04126(15) 0.76449(11) 0.0208(5) Uani 1 1 d . .
C6 C -0.19653(19) -0.01054(17) 0.70584(11) 0.0282(6) Uani 1 1 d . .
C7 C -0.3029(2) -0.0060(2) 0.69447(14) 0.0522(9) Uani 1 1 d . .
H7 H -0.3436 0.0130 0.6550 0.063 Uiso 1 1 calc R U
C8 C -0.3505(2) -0.0287(3) 0.73978(16) 0.0644(12) Uani 1 1 d . .
H8 H -0.4232 -0.0267 0.7309 0.077 Uiso 1 1 calc R U
C9 C -0.2918(2) -0.0542(2) 0.79748(14) 0.0473(8) Uani 1 1 d . .
H9 H -0.3250 -0.0680 0.8285 0.057 Uiso 1 1 calc R U
C10 C -0.18582(19) -0.06027(16) 0.81191(11) 0.0260(5) Uani 1 1 d . .
C11 C -0.1233(2) -0.08897(17) 0.87580(11) 0.0296(6) Uani 1 1 d . .
H11 H -0.0491 -0.0837 0.8773 0.035 Uiso 1 1 calc R U
C12 C -0.1421(3) -0.03399(19) 0.92749(13) 0.0442(8) Uani 1 1 d . .
H12A H -0.1281 0.0236 0.9193 0.066 Uiso 1 1 calc R U
H12B H -0.0965 -0.0510 0.9679 0.066 Uiso 1 1 calc R U
H12C H -0.2138 -0.0394 0.9283 0.066 Uiso 1 1 calc R U
C13 C -0.1427(3) -0.17802(19) 0.88793(15) 0.0555(9) Uani 1 1 d . .
H13A H -0.2167 -0.1871 0.8802 0.083 Uiso 1 1 calc R U
H13B H -0.1074 -0.1917 0.9314 0.083 Uiso 1 1 calc R U
H13C H -0.1166 -0.2132 0.8600 0.083 Uiso 1 1 calc R U
C14 C -0.1433(2) 0.01964(16) 0.65801(12) 0.0288(6) Uani 1 1 d . .
H14 H -0.0752 -0.0087 0.6669 0.035 Uiso 1 1 calc R U
C15 C -0.1232(3) 0.1118(2) 0.66670(16) 0.0620(10) Uani 1 1 d . .
H15A H -0.0794 0.1298 0.6408 0.093 Uiso 1 1 calc R U
H15B H -0.0888 0.1233 0.7107 0.093 Uiso 1 1 calc R U
H15C H -0.1886 0.1416 0.6542 0.093 Uiso 1 1 calc R U
C16 C -0.2022(2) 0.0001(2) 0.59105(13) 0.0423(7) Uani 1 1 d . .
H16A H -0.2709 0.0246 0.5817 0.063 Uiso 1 1 calc R U
H16B H -0.2083 -0.0597 0.5855 0.063 Uiso 1 1 calc R U
H16C H -0.1654 0.0229 0.5627 0.063 Uiso 1 1 calc R U
C17 C 0.26803(17) -0.03803(14) 0.82088(11) 0.0205(5) Uani 1 1 d . .
C18 C 0.32198(18) -0.07243(15) 0.87826(11) 0.0244(5) Uani 1 1 d . .
C19 C 0.42520(19) -0.05281(17) 0.90013(12) 0.0309(6) Uani 1 1 d . .
H19 H 0.4642 -0.0747 0.9390 0.037 Uiso 1 1 calc R U
C20 C 0.47314(19) -0.00187(18) 0.86653(13) 0.0326(6) Uani 1 1 d . .
H20 H 0.5439 0.0112 0.8828 0.039 Uiso 1 1 calc R U
C21 C 0.4181(2) 0.02951(16) 0.80992(13) 0.0298(6) Uani 1 1 d . .
H21 H 0.4514 0.0642 0.7872 0.036 Uiso 1 1 calc R U
C22 C 0.31394(18) 0.01119(16) 0.78512(12) 0.0248(5) Uani 1 1 d . .
C23 C 0.27092(19) -0.12688(16) 0.91666(11) 0.0260(5) Uani 1 1 d . .
H23 H 0.2026 -0.1441 0.8889 0.031 Uiso 1 1 calc R U
C24 C 0.2515(3) -0.07859(19) 0.97064(14) 0.0484(8) Uani 1 1 d . .
H24A H 0.3172 -0.0658 1.0010 0.073 Uiso 1 1 calc R U
H24B H 0.2093 -0.1116 0.9908 0.073 Uiso 1 1 calc R U
H24C H 0.2155 -0.0272 0.9549 0.073 Uiso 1 1 calc R U
C25 C 0.3320(2) -0.20460(19) 0.93953(16) 0.0453(8) Uani 1 1 d . .
H25A H 0.3462 -0.2332 0.9041 0.068 Uiso 1 1 calc R U
H25B H 0.2923 -0.2408 0.9593 0.068 Uiso 1 1 calc R U
H25C H 0.3969 -0.1900 0.9700 0.068 Uiso 1 1 calc R U
C26 C 0.2539(2) 0.04393(17) 0.72114(12) 0.0305(6) Uani 1 1 d . .
H26 H 0.1873 0.0134 0.7079 0.037 Uiso 1 1 calc R U
C27 C 0.3112(3) 0.0289(2) 0.67212(14) 0.0441(8) Uani 1 1 d . .
H27A H 0.3751 0.0608 0.6828 0.066 Uiso 1 1 calc R U
H27B H 0.2681 0.0462 0.6311 0.066 Uiso 1 1 calc R U
H27C H 0.3272 -0.0298 0.6710 0.066 Uiso 1 1 calc R U
C28 C 0.2295(3) 0.1352(2) 0.72405(14) 0.0499(8) Uani 1 1 d . .
H28A H 0.2936 0.1669 0.7355 0.075 Uiso 1 1 calc R U
H28B H 0.1922 0.1441 0.7554 0.075 Uiso 1 1 calc R U
H28C H 0.1871 0.1536 0.6831 0.075 Uiso 1 1 calc R U
C29 C 0.01766(17) 0.15249(13) 0.87629(10) 0.0168(5) Uani 1 1 d . .
C30 C 0.12457(17) 0.15448(14) 0.89027(10) 0.0184(5) Uani 1 1 d . .
C31 C 0.18182(17) 0.21486(15) 0.93011(10) 0.0207(5) Uani 1 1 d . .
C32 C 0.12489(18) 0.27200(14) 0.95479(10) 0.0209(5) Uani 1 1 d . .
H32 H 0.1616 0.3139 0.9817 0.025 Uiso 1 1 calc R U
C33 C 0.01868(18) 0.27084(14) 0.94220(10) 0.0192(5) Uani 1 1 d . .
C34 C -0.03551(17) 0.21007(14) 0.90173(10) 0.0190(5) Uani 1 1 d . .
H34 H -0.1083 0.2081 0.8916 0.023 Uiso 1 1 calc R U
C35 C -0.03967(19) 0.33455(15) 0.97013(11) 0.0246(5) Uani 1 1 d . .
C36 C 0.0325(2) 0.38723(16) 1.02120(12) 0.0301(6) Uani 1 1 d . .
H36A H 0.0743 0.3511 1.0537 0.045 Uiso 1 1 calc R U
H36B H -0.0084 0.4241 1.0397 0.045 Uiso 1 1 calc R U
H36C H 0.0774 0.4200 1.0028 0.045 Uiso 1 1 calc R U
C37 C -0.1167(2) 0.29185(19) 0.99923(14) 0.0402(7) Uani 1 1 d . .
H37A H -0.1647 0.2587 0.9674 0.060 Uiso 1 1 calc R U
H37B H -0.1549 0.3336 1.0154 0.060 Uiso 1 1 calc R U
H37C H -0.0796 0.2560 1.0335 0.060 Uiso 1 1 calc R U
C38 C -0.0999(2) 0.39268(17) 0.91779(13) 0.0372(7) Uani 1 1 d . .
H38A H -0.0520 0.4201 0.8985 0.056 Uiso 1 1 calc R U
H38B H -0.1362 0.4342 0.9356 0.056 Uiso 1 1 calc R U
H38C H -0.1497 0.3606 0.8861 0.056 Uiso 1 1 calc R U
C39 C 0.29904(18) 0.21981(16) 0.94566(12) 0.0276(6) Uani 1 1 d . .
C40 C 0.3300(2) 0.23893(19) 0.88640(14) 0.0386(7) Uani 1 1 d . .
H40A H 0.4051 0.2394 0.8959 0.058 Uiso 1 1 calc R U
H40B H 0.3029 0.2930 0.8703 0.058 Uiso 1 1 calc R U
H40C H 0.3019 0.1966 0.8549 0.058 Uiso 1 1 calc R U
C41 C 0.3459(2) 0.13673(18) 0.97112(14) 0.0414(7) Uani 1 1 d . .
H41A H 0.3328 0.1261 1.0115 0.062 Uiso 1 1 calc R U
H41B H 0.4202 0.1380 0.9765 0.062 Uiso 1 1 calc R U
H41C H 0.3147 0.0929 0.9417 0.062 Uiso 1 1 calc R U
C42 C 0.3452(2) 0.2859(2) 0.99462(15) 0.0451(8) Uani 1 1 d . .
H42A H 0.3196 0.2781 1.0312 0.068 Uiso 1 1 calc R U
H42B H 0.3252 0.3407 0.9768 0.068 Uiso 1 1 calc R U
H42C H 0.4202 0.2812 1.0071 0.068 Uiso 1 1 calc R U

loop_
_atom_site_aniso_label
_atom_site_aniso_U_11
_atom_site_aniso_U_22
_atom_site_aniso_U_33
_atom_site_aniso_U_23
_atom_site_aniso_U_13
_atom_site_aniso_U_12
Ni1 0.01685(17) 0.01445(18) 0.01955(18) -0.00224(11) 0.00447(12) 0.00182(11)
O1 0.0213(8) 0.0159(8) 0.0217(8) -0.0049(7) 0.0051(6) 0.0002(7)
O2 0.0208(8) 0.0177(9) 0.0247(9) -0.0032(7) 0.0039(6) 0.0011(7)
N1 0.0164(9) 0.0169(10) 0.0147(9) 0.0013(8) 0.0055(7) 0.0035(8)
N2 0.0188(10) 0.0209(11) 0.0152(9) 0.0035(8) 0.0045(7) 0.0023(8)
C1 0.0268(12) 0.0190(12) 0.0133(11) 0.0016(9) 0.0061(9) 0.0045(10)
C2 0.0242(12) 0.0187(13) 0.0161(11) 0.0037(9) 0.0060(9) 0.0037(10)
C3 0.0279(13) 0.0203(13) 0.0283(13) -0.0041(10) 0.0082(10) 0.0002(10)
C4 0.0281(13) 0.0224(13) 0.0246(13) -0.0003(10) 0.0095(10) 0.0061(10)
C5 0.0192(12) 0.0217(13) 0.0209(12) -0.0061(10) 0.0046(9) -0.0011(10)
C6 0.0252(13) 0.0357(16) 0.0226(13) 0.0006(11) 0.0046(10) 0.0112(11)
C7 0.0276(15) 0.095(3) 0.0314(16) 0.0072(17) 0.0031(12) 0.0238(17)
C8 0.0192(15) 0.125(4) 0.048(2) 0.000(2) 0.0071(13) 0.0153(18)
C9 0.0328(16) 0.079(2) 0.0369(17) 0.0001(16) 0.0204(13) 0.0032(16)
C10 0.0272(13) 0.0282(14) 0.0249(13) -0.0055(11) 0.0113(10) -0.0003(11)
C11 0.0403(15) 0.0300(15) 0.0225(13) 0.0000(11) 0.0154(11) -0.0010(12)
C12 0.069(2) 0.0406(18) 0.0265(15) -0.0061(13) 0.0181(14) 0.0006(15)
C13 0.095(3) 0.0294(18) 0.0411(18) 0.0009(14) 0.0178(17) 0.0005(17)
C14 0.0328(14) 0.0267(15) 0.0260(13) 0.0052(11) 0.0065(10) 0.0062(11)
C15 0.108(3) 0.039(2) 0.0403(19) -0.0020(15) 0.0234(19) -0.013(2)
C16 0.0529(19) 0.0480(19) 0.0280(15) 0.0000(13) 0.0147(13) 0.0020(15)
C17 0.0211(12) 0.0169(12) 0.0237(12) -0.0019(10) 0.0067(9) 0.0028(9)
C18 0.0226(12) 0.0223(13) 0.0293(13) 0.0013(11) 0.0090(10) 0.0059(10)
C19 0.0221(13) 0.0340(15) 0.0322(14) 0.0086(12) 0.0003(10) 0.0073(11)
C20 0.0157(12) 0.0349(15) 0.0467(17) 0.0013(13) 0.0076(11) 0.0014(11)
C21 0.0277(13) 0.0253(14) 0.0395(15) 0.0034(11) 0.0147(11) 0.0010(11)
C22 0.0240(13) 0.0238(14) 0.0290(13) 0.0010(11) 0.0112(10) 0.0034(10)
C23 0.0280(13) 0.0241(14) 0.0246(13) 0.0063(11) 0.0050(10) 0.0055(11)
C24 0.080(2) 0.0331(18) 0.0420(17) 0.0017(14) 0.0335(16) -0.0051(16)
C25 0.0370(16) 0.0344(17) 0.064(2) 0.0217(15) 0.0138(14) 0.0089(13)
C26 0.0304(14) 0.0337(16) 0.0284(14) 0.0068(11) 0.0096(11) -0.0022(12)
C27 0.0557(19) 0.051(2) 0.0292(15) 0.0000(14) 0.0183(13) 0.0000(15)
C28 0.071(2) 0.0414(19) 0.0364(17) 0.0139(14) 0.0124(15) 0.0205(17)
C29 0.0227(12) 0.0111(11) 0.0153(11) 0.0017(9) 0.0032(8) -0.0035(9)
C30 0.0221(12) 0.0168(12) 0.0165(11) 0.0018(9) 0.0059(9) 0.0024(9)
C31 0.0225(12) 0.0167(12) 0.0211(12) 0.0039(9) 0.0033(9) -0.0031(9)
C32 0.0302(13) 0.0144(12) 0.0168(11) -0.0007(9) 0.0044(9) -0.0045(10)
C33 0.0303(13) 0.0098(11) 0.0175(11) 0.0004(9) 0.0066(9) -0.0025(9)
C34 0.0205(11) 0.0166(12) 0.0214(12) -0.0002(9) 0.0085(9) -0.0018(9)
C35 0.0325(14) 0.0176(13) 0.0262(13) -0.0058(10) 0.0124(10) -0.0053(10)
C36 0.0424(15) 0.0203(14) 0.0298(14) -0.0087(11) 0.0138(11) -0.0037(11)
C37 0.0516(18) 0.0297(16) 0.0496(18) -0.0197(13) 0.0314(14) -0.0106(13)
C38 0.0434(17) 0.0231(14) 0.0414(16) -0.0099(12) 0.0057(12) 0.0113(12)
C39 0.0215(12) 0.0251(14) 0.0313(14) -0.0011(11) -0.0006(10) -0.0032(10)
C40 0.0205(13) 0.0467(19) 0.0480(17) 0.0023(14) 0.0082(11) -0.0074(12)
C41 0.0258(14) 0.0328(16) 0.0538(19) 0.0039(14) -0.0084(12) 0.0020(12)
C42 0.0274(15) 0.0435(18) 0.0566(19) -0.0181(15) -0.0015(13) -0.0059(13)

loop_
_atom_type_symbol
_atom_type_description
_atom_type_scat_dispersion_real
_atom_type_scat_dispersion_imag
_atom_type_scat_source
C C 0.0033 0.0016 'International Tables Vol C Tables 4.2.6.8 and 6.1.1.4'
H H 0.0000 0.0000 'International Tables Vol C Tables 4.2.6.8 and 6.1.1.4'
N N 0.0061 0.0033 'International Tables Vol C Tables 4.2.6.8 and 6.1.1.4'
O O 0.0106 0.0060 'International Tables Vol C Tables 4.2.6.8 and 6.1.1.4'
Ni Ni 0.3393 1.1124 'International Tables Vol C Tables 4.2.6.8 and 6.1.1.4'

loop_
_geom_angle_atom_site_label_1
_geom_angle_atom_site_label_2
_geom_angle_atom_site_label_3
_geom_angle
O1 Ni1 O2 88.94(7)
O1 Ni1 N1 93.96(7)
O2 Ni1 N1 176.42(8)
O1 Ni1 N2 176.21(8)
O2 Ni1 N2 94.38(8)
N1 Ni1 N2 82.66(8)
C29 O1 Ni1 109.95(13)
C30 O2 Ni1 110.43(13)
C1 N1 C5 119.66(19)
C1 N1 Ni1 116.35(15)
C5 N1 Ni1 123.99(15)
C2 N2 C17 121.54(19)
C2 N2 Ni1 116.10(15)
C17 N2 Ni1 122.22(15)
N1 C1 C2 112.1(2)
N1 C1 C3 125.8(2)
C2 C1 C3 122.1(2)
N2 C2 C1 112.8(2)
N2 C2 C4 125.1(2)
C1 C2 C4 122.2(2)
C1 C3 H3A 109.5
C1 C3 H3B 109.5
H3A C3 H3B 109.5
C1 C3 H3C 109.5
H3A C3 H3C 109.5
H3B C3 H3C 109.5
C2 C4 H4A 109.5
C2 C4 H4B 109.5
H4A C4 H4B 109.5
C2 C4 H4C 109.5
H4A C4 H4C 109.5
H4B C4 H4C 109.5
C10 C5 C6 122.9(2)
C10 C5 N1 119.0(2)
C6 C5 N1 118.0(2)
C7 C6 C5 116.8(2)
C7 C6 C14 121.4(2)
C5 C6 C14 121.7(2)
C8 C7 C6 121.2(3)
C8 C7 H7 119.4
C6 C7 H7 119.4
C9 C8 C7 119.6(3)
C9 C8 H8 120.2
C7 C8 H8 120.2
C8 C9 C10 122.1(3)
C8 C9 H9 118.9
C10 C9 H9 118.9
C9 C10 C5 117.0(2)
C9 C10 C11 120.9(2)
C5 C10 C11 122.1(2)
C13 C11 C10 112.6(2)
C13 C11 C12 110.5(2)
C10 C11 C12 111.2(2)
C13 C11 H11 107.5
C10 C11 H11 107.5
C12 C11 H11 107.5
C11 C12 H12A 109.5
C11 C12 H12B 109.5
H12A C12 H12B 109.5
C11 C12 H12C 109.5
H12A C12 H12C 109.5
H12B C12 H12C 109.5
C11 C13 H13A 109.5
C11 C13 H13B 109.5
H13A C13 H13B 109.5
C11 C13 H13C 109.5
H13A C13 H13C 109.5
H13B C13 H13C 109.5
C16 C14 C15 110.9(2)
C16 C14 C6 113.5(2)
C15 C14 C6 109.2(2)
C16 C14 H14 107.7
C15 C14 H14 107.7
C6 C14 H14 107.7
C14 C15 H15A 109.5
C14 C15 H15B 109.5
H15A C15 H15B 109.5
C14 C15 H15C 109.5
H15A C15 H15C 109.5
H15B C15 H15C 109.5
C14 C16 H16A 109.5
C14 C16 H16B 109.5
H16A C16 H16B 109.5
C14 C16 H16C 109.5
H16A C16 H16C 109.5
H16B C16 H16C 109.5
C22 C17 C18 123.3(2)
C22 C17 N2 118.6(2)
C18 C17 N2 118.0(2)
C19 C18 C17 116.8(2)
C19 C18 C23 120.5(2)
C17 C18 C23 122.7(2)
C18 C19 C20 121.6(2)
C18 C19 H19 119.2
C20 C19 H19 119.2
C21 C20 C19 120.0(2)
C21 C20 H20 120.0
C19 C20 H20 120.0
C20 C21 C22 121.0(2)
C20 C21 H21 119.5
C22 C21 H21 119.5
C17 C22 C21 117.3(2)
C17 C22 C26 121.8(2)
C21 C22 C26 120.9(2)
C25 C23 C24 111.2(2)
C25 C23 C18 112.4(2)
C24 C23 C18 110.6(2)
C25 C23 H23 107.5
C24 C23 H23 107.5
C18 C23 H23 107.5
C23 C24 H24A 109.5
C23 C24 H24B 109.5
H24A C24 H24B 109.5
C23 C24 H24C 109.5
H24A C24 H24C 109.5
H24B C24 H24C 109.5
C23 C25 H25A 109.5
C23 C25 H25B 109.5
H25A C25 H25B 109.5
C23 C25 H25C 109.5
H25A C25 H25C 109.5
H25B C25 H25C 109.5
C28 C26 C27 110.2(2)
C28 C26 C22 111.3(2)
C27 C26 C22 111.6(2)
C28 C26 H26 107.8
C27 C26 H26 107.8
C22 C26 H26 107.8
C26 C27 H27A 109.5
C26 C27 H27B 109.5
H27A C27 H27B 109.5
C26 C27 H27C 109.5
H27A C27 H27C 109.5
H27B C27 H27C 109.5
C26 C28 H28A 109.5
C26 C28 H28B 109.5
H28A C28 H28B 109.5
C26 C28 H28C 109.5
H28A C28 H28C 109.5
H28B C28 H28C 109.5
O1 C29 C34 123.0(2)
O1 C29 C30 116.0(2)
C34 C29 C30 121.1(2)
O2 C30 C29 114.45(19)
O2 C30 C31 124.5(2)
C29 C30 C31 121.0(2)
C30 C31 C32 116.1(2)
C30 C31 C39 122.5(2)
C32 C31 C39 121.5(2)
C33 C32 C31 124.1(2)
C33 C32 H32 118.0
C31 C32 H32 118.0
C32 C33 C34 118.0(2)
C32 C33 C35 122.1(2)
C34 C33 C35 119.9(2)
C29 C34 C33 119.8(2)
C29 C34 H34 120.1
C33 C34 H34 120.1
C33 C35 C36 112.4(2)
C33 C35 C37 110.7(2)
C36 C35 C37 107.7(2)
C33 C35 C38 109.19(19)
C36 C35 C38 108.3(2)
C37 C35 C38 108.4(2)
C35 C36 H36A 109.5
C35 C36 H36B 109.5
H36A C36 H36B 109.5
C35 C36 H36C 109.5
H36A C36 H36C 109.5
H36B C36 H36C 109.5
C35 C37 H37A 109.5
C35 C37 H37B 109.5
H37A C37 H37B 109.5
C35 C37 H37C 109.5
H37A C37 H37C 109.5
H37B C37 H37C 109.5
C35 C38 H38A 109.5
C35 C38 H38B 109.5
H38A C38 H38B 109.5
C35 C38 H38C 109.5
H38A C38 H38C 109.5
H38B C38 H38C 109.5
C40 C39 C41 108.4(2)
C40 C39 C31 109.40(19)
C41 C39 C31 109.6(2)
C40 C39 C42 108.6(2)
C41 C39 C42 107.9(2)
C31 C39 C42 113.0(2)
C39 C40 H40A 109.5
C39 C40 H40B 109.5
H40A C40 H40B 109.5
C39 C40 H40C 109.5
H40A C40 H40C 109.5
H40B C40 H40C 109.5
C39 C41 H41A 109.5
C39 C41 H41B 109.5
H41A C41 H41B 109.5
C39 C41 H41C 109.5
H41A C41 H41C 109.5
H41B C41 H41C 109.5
C39 C42 H42A 109.5
C39 C42 H42B 109.5
H42A C42 H42B 109.5
C39 C42 H42C 109.5
H42A C42 H42C 109.5
H42B C42 H42C 109.5

loop_
_geom_bond_atom_site_label_1
_geom_bond_atom_site_label_2
_geom_bond_distance
Ni1 O1 1.8171(15)
Ni1 O2 1.8189(16)
Ni1 N1 1.8680(19)
Ni1 N2 1.8730(19)
O1 C29 1.348(3)
O2 C30 1.356(3)
N1 C1 1.311(3)
N1 C5 1.436(3)
N2 C2 1.303(3)
N2 C17 1.450(3)
C1 C2 1.474(3)
C1 C3 1.481(3)
C2 C4 1.490(3)
C3 H3A 0.9800
C3 H3B 0.9800
C3 H3C 0.9800
C4 H4A 0.9800
C4 H4B 0.9800
C4 H4C 0.9800
C5 C10 1.396(3)
C5 C6 1.408(3)
C6 C7 1.394(4)
C6 C14 1.525(4)
C7 C8 1.391(5)
C7 H7 0.9500
C8 C9 1.374(5)
C8 H8 0.9500
C9 C10 1.386(4)
C9 H9 0.9500
C10 C11 1.514(3)
C11 C13 1.507(4)
C11 C12 1.533(4)
C11 H11 1.0000
C12 H12A 0.9800
C12 H12B 0.9800
C12 H12C 0.9800
C13 H13A 0.9800
C13 H13B 0.9800
C13 H13C 0.9800
C14 C16 1.518(4)
C14 C15 1.523(4)
C14 H14 1.0000
C15 H15A 0.9800
C15 H15B 0.9800
C15 H15C 0.9800
C16 H16A 0.9800
C16 H16B 0.9800
C16 H16C 0.9800
C17 C22 1.391(3)
C17 C18 1.401(3)
C18 C19 1.384(4)
C18 C23 1.523(3)
C19 C20 1.391(4)
C19 H19 0.9500
C20 C21 1.373(4)
C20 H20 0.9500
C21 C22 1.398(4)
C21 H21 0.9500
C22 C26 1.528(3)
C23 C25 1.517(4)
C23 C24 1.519(4)
C23 H23 1.0000
C24 H24A 0.9800
C24 H24B 0.9800
C24 H24C 0.9800
C25 H25A 0.9800
C25 H25B 0.9800
C25 H25C 0.9800
C26 C28 1.523(4)
C26 C27 1.525(4)
C26 H26 1.0000
C27 H27A 0.9800
C27 H27B 0.9800
C27 H27C 0.9800
C28 H28A 0.9800
C28 H28B 0.9800
C28 H28C 0.9800
C29 C34 1.393(3)
C29 C30 1.395(3)
C30 C31 1.403(3)
C31 C32 1.412(3)
C31 C39 1.531(3)
C32 C33 1.388(3)
C32 H32 0.9500
C33 C34 1.399(3)
C33 C35 1.534(3)
C34 H34 0.9500
C35 C36 1.538(3)
C35 C37 1.538(3)
C35 C38 1.545(4)
C36 H36A 0.9800
C36 H36B 0.9800
C36 H36C 0.9800
C37 H37A 0.9800
C37 H37B 0.9800
C37 H37C 0.9800
C38 H38A 0.9800
C38 H38B 0.9800
C38 H38C 0.9800
C39 C40 1.525(4)
C39 C41 1.531(4)
C39 C42 1.534(4)
C40 H40A 0.9800
C40 H40B 0.9800
C40 H40C 0.9800
C41 H41A 0.9800
C41 H41B 0.9800
C41 H41C 0.9800
C42 H42A 0.9800
C42 H42B 0.9800
C42 H42C 0.9800

loop_
_platon_squeeze_void_nr
_platon_squeeze_void_average_x
_platon_squeeze_void_average_y
_platon_squeeze_void_average_z
_platon_squeeze_void_volume
_platon_squeeze_void_count_electrons
_platon_squeeze_void_content
1 0.064 0.722 0.370 8 -1 ' '
2 0.064 0.778 0.870 8 -1 ' '
3 0.500 0.698 0.792 1297 213 ' '
4 0.935 0.222 0.130 8 -1 ' '
5 0.936 0.278 0.630 8 -1 ' '
